data_1560529
loop_
_publ_author_name
'Zhang, Jie'
'Xie, Zuowei'

_publ_section_title
;
 Tandem [4 + 2]/[2 + 2] cycloaddition of o-carboryne with enynes: facile
 construction of carborane-fused tricyclics
;
_journal_issue 15
_journal_name_full 'Chemical Science'
_journal_page_first 5616
_journal_page_last 5620
_journal_paper_doi 10.1039/D0SC07047E
_journal_volume 12
_journal_year 2021
_chemical_formula_sum 'C22 H46 B20 Cl2'
_chemical_formula_weight 597.69
_space_group_crystal_system orthorhombic
_space_group_IT_number 19
_space_group_name_Hall 'P 2ac 2ab'
_space_group_name_H-M_alt 'P 21 21 21'
_atom_sites_solution_hydrogens geom
_audit_creation_method SHELXL-2014/6
_audit_update_record
;
2020-12-23 deposited with the CCDC.	2021-02-22 downloaded from the CCDC.
;
_cell_angle_alpha 90
_cell_angle_beta 90
_cell_angle_gamma 90
_cell_formula_units_Z 4
_cell_length_a 11.7538(5)
_cell_length_b 12.8616(6)
_cell_length_c 21.8976(9)
_cell_measurement_reflns_used 553
_cell_measurement_temperature 298(2)
_cell_measurement_theta_max 15
_cell_measurement_theta_min 15
_cell_volume 3310.3(2)
_computing_cell_refinement 'BRUKER D8VENTURE DIFFRACTOMETER'
_computing_data_collection 'BRUKER D8VENTURE DIFFRACTOMETER'
_computing_data_reduction 'BRUKER D8VENTURE DIFFRACTOMETER'
_computing_molecular_graphics 'BRUKER SHELXTL'
_computing_publication_material 'BRUKER SHELXTL'
_computing_structure_refinement 'SHELXL-2014/6 (Sheldrick, 2014)'
_diffrn_ambient_temperature 298(2)
_diffrn_measured_fraction_theta_full 0.999
_diffrn_measured_fraction_theta_max 0.999
_diffrn_measurement_device_type 'BRUKER D8VENTURE DIFFRACTOMETER'
_diffrn_measurement_method 'PHI & OMEGA SCAN'
_diffrn_radiation_type MoK\a
_diffrn_radiation_wavelength 0.71073
_diffrn_reflns_av_R_equivalents 0.0453
_diffrn_reflns_av_unetI/netI 0.0209
_diffrn_reflns_Laue_measured_fraction_full 0.999
_diffrn_reflns_Laue_measured_fraction_max 0.999
_diffrn_reflns_limit_h_max 14
_diffrn_reflns_limit_h_min -14
_diffrn_reflns_limit_k_max 15
_diffrn_reflns_limit_k_min -15
_diffrn_reflns_limit_l_max 26
_diffrn_reflns_limit_l_min -26
_diffrn_reflns_number 73864
_diffrn_reflns_point_group_measured_fraction_full 0.999
_diffrn_reflns_point_group_measured_fraction_max 0.999
_diffrn_reflns_theta_full 25.242
_diffrn_reflns_theta_max 25.249
_diffrn_reflns_theta_min 2.347
_exptl_absorpt_coefficient_mu 0.214
_exptl_absorpt_correction_T_max 0.7456
_exptl_absorpt_correction_T_min 0.6417
_exptl_absorpt_correction_type multi-scan
_exptl_crystal_colour colourless
_exptl_crystal_density_diffrn 1.199
_exptl_crystal_description block
_exptl_crystal_F_000 1248
_exptl_crystal_size_max 0.400
_exptl_crystal_size_mid 0.300
_exptl_crystal_size_min 0.200
_refine_diff_density_max 0.175
_refine_diff_density_min -0.221
_refine_diff_density_rms 0.051
_refine_ls_abs_structure_details
;
 Flack x determined using 2148 quotients [(I+)-(I-)]/[(I+)+(I-)]
 (Parsons, Flack and Wagner, Acta Cryst. B69 (2013) 249-259).
;
_refine_ls_abs_structure_Flack 0.519(13)
_refine_ls_extinction_method none
_refine_ls_goodness_of_fit_ref 1.045
_refine_ls_hydrogen_treatment constr
_refine_ls_matrix_type full
_refine_ls_number_parameters 397
_refine_ls_number_reflns 5990
_refine_ls_number_restraints 0
_refine_ls_restrained_S_all 1.045
_refine_ls_R_factor_all 0.0477
_refine_ls_R_factor_gt 0.0378
_refine_ls_shift/su_max 0.000
_refine_ls_shift/su_mean 0.000
_refine_ls_structure_factor_coef Fsqd
_refine_ls_weighting_details 'w=1/[\s^2^(Fo^2^)+(0.0676P)^2^+0.4948P] where P=(Fo^2^+2Fc^2^)/3'
_refine_ls_weighting_scheme calc
_refine_ls_wR_factor_gt 0.1002
_refine_ls_wR_factor_ref 0.1081
_reflns_Friedel_coverage 0.777
_reflns_Friedel_fraction_full 0.999
_reflns_Friedel_fraction_max 0.999
_reflns_number_gt 5240
_reflns_number_total 5990
_reflns_threshold_expression 'I > 2\s(I)'
_cod_data_source_file d0sc07047e2.cif
_cod_data_source_block 3q
_cod_depositor_comments 'Adding full bibliography for 1560527--1560539.cif.'
_cod_database_code 1560529
_shelx_space_group_comment
;
The symmetry employed for this shelxl refinement is uniquely defined
by the following loop, which should always be used as a source of
symmetry information in preference to the above space-group names.
They are only intended as comments.
;
_shelx_estimated_absorpt_t_min 0.919
_shelx_estimated_absorpt_t_max 0.958
_shelxl_version_number 2014/6

loop_
_space_group_symop_operation_xyz
'x, y, z'
'-x+1/2, -y, z+1/2'
'-x, y+1/2, -z+1/2'
'x+1/2, -y+1/2, -z'

loop_
_atom_site_label
_atom_site_type_symbol
_atom_site_fract_x
_atom_site_fract_y
_atom_site_fract_z
_atom_site_U_iso_or_equiv
_atom_site_adp_type
_atom_site_occupancy
_atom_site_site_symmetry_order
_atom_site_calc_flag
_atom_site_refinement_flags_posn
_atom_site_refinement_flags_adp
_atom_site_refinement_flags_occupancy
_atom_site_disorder_assembly
_atom_site_disorder_group
Cl1 Cl 0.43007(9) 0.87875(8) 0.12196(4) 0.0664(3) Uani 1 1 d . . . . .
Cl2 Cl 0.08425(10) 0.65742(10) 0.04925(4) 0.0806(4) Uani 1 1 d . . . . .
C1 C 0.3163(2) 0.7988(2) 0.44200(11) 0.0280(5) Uani 1 1 d . . . . .
C2 C 0.3099(2) 0.8611(2) 0.37378(11) 0.0291(5) Uani 1 1 d . . . . .
C11 C 0.3133(2) 0.6773(2) 0.44185(11) 0.0312(6) Uani 1 1 d . . . . .
C12 C 0.4333(3) 0.6318(2) 0.43740(15) 0.0456(7) Uani 1 1 d . . . . .
H12A H 0.4689 0.6557 0.4005 0.068 Uiso 1 1 calc R U . . .
H12B H 0.4773 0.6540 0.4720 0.068 Uiso 1 1 calc R U . . .
H12C H 0.4290 0.5573 0.4369 0.068 Uiso 1 1 calc R U . . .
C13 C 0.2596(3) 0.6373(3) 0.50117(13) 0.0507(8) Uani 1 1 d . . . . .
H13A H 0.1840 0.6648 0.5051 0.076 Uiso 1 1 calc R U . . .
H13B H 0.2565 0.5627 0.5003 0.076 Uiso 1 1 calc R U . . .
H13C H 0.3048 0.6594 0.5353 0.076 Uiso 1 1 calc R U . . .
C14 C 0.2382(2) 0.6437(2) 0.38757(11) 0.0282(5) Uani 1 1 d . . . . .
H14A H 0.1576 0.6524 0.3979 0.034 Uiso 1 1 calc R U . . .
C15 C 0.2638(2) 0.6961(2) 0.32699(11) 0.0278(5) Uani 1 1 d . . . . .
C16 C 0.3053(2) 0.7917(2) 0.31821(11) 0.0287(5) Uani 1 1 d . . . . .
C17 C 0.3611(2) 0.8276(2) 0.25982(12) 0.0345(6) Uani 1 1 d . . . . .
H17A H 0.3717 0.7676 0.2336 0.041 Uiso 1 1 calc R U . . .
H17B H 0.4359 0.8546 0.2697 0.041 Uiso 1 1 calc R U . . .
C18 C 0.2965(3) 0.9107(2) 0.22387(14) 0.0454(7) Uani 1 1 d . . . . .
H18A H 0.2320 0.8785 0.2037 0.055 Uiso 1 1 calc R U . . .
H18B H 0.2672 0.9621 0.2522 0.055 Uiso 1 1 calc R U . . .
C19 C 0.3688(3) 0.9651(3) 0.17634(16) 0.0575(9) Uani 1 1 d . . . . .
H19A H 0.4294 1.0026 0.1968 0.069 Uiso 1 1 calc R U . . .
H19B H 0.3222 1.0156 0.1550 0.069 Uiso 1 1 calc R U . . .
C20 C 0.1711(3) 0.4469(2) 0.36062(12) 0.0351(6) Uani 1 1 d . . . . .
C21 C 0.2068(4) 0.3774(3) 0.41437(13) 0.0602(10) Uani 1 1 d . . . . .
H21A H 0.2821 0.3511 0.4073 0.090 Uiso 1 1 calc R U . . .
H21B H 0.2060 0.4173 0.4514 0.090 Uiso 1 1 calc R U . . .
H21C H 0.1546 0.3203 0.4180 0.090 Uiso 1 1 calc R U . . .
C22 C 0.0506(3) 0.4880(3) 0.37288(16) 0.0510(8) Uani 1 1 d . . . . .
H22A H 0.0271 0.5316 0.3396 0.077 Uiso 1 1 calc R U . . .
H22B H -0.0010 0.4305 0.3766 0.077 Uiso 1 1 calc R U . . .
H22C H 0.0503 0.5275 0.4101 0.077 Uiso 1 1 calc R U . . .
C23 C 0.2569(2) 0.5367(2) 0.35407(11) 0.0294(6) Uani 1 1 d . . . . .
H23A H 0.3344 0.5114 0.3613 0.035 Uiso 1 1 calc R U . . .
C24 C 0.2518(2) 0.59625(19) 0.29422(11) 0.0264(5) Uani 1 1 d . . . . .
C25 C 0.2170(2) 0.56249(19) 0.23997(11) 0.0275(5) Uani 1 1 d . . . . .
C26 C 0.1818(2) 0.6313(2) 0.18766(11) 0.0335(6) Uani 1 1 d . . . . .
H26A H 0.1771 0.7021 0.2027 0.040 Uiso 1 1 calc R U . . .
H26B H 0.1058 0.6110 0.1752 0.040 Uiso 1 1 calc R U . . .
C27 C 0.2579(3) 0.6313(3) 0.13084(12) 0.0432(7) Uani 1 1 d . . . . .
H27A H 0.3342 0.6524 0.1425 0.052 Uiso 1 1 calc R U . . .
H27B H 0.2624 0.5611 0.1147 0.052 Uiso 1 1 calc R U . . .
C28 C 0.2150(3) 0.7029(3) 0.08158(14) 0.0571(9) Uani 1 1 d . . . . .
H28A H 0.2719 0.7083 0.0496 0.069 Uiso 1 1 calc R U . . .
H28B H 0.2035 0.7717 0.0986 0.069 Uiso 1 1 calc R U . . .
C31 C 0.1746(2) 0.3831(2) 0.30018(11) 0.0306(6) Uani 1 1 d . . . . .
C32 C 0.1996(2) 0.44698(19) 0.23371(11) 0.0275(5) Uani 1 1 d . . . . .
B3 B 0.1926(3) 0.8643(3) 0.42171(14) 0.0348(7) Uani 1 1 d . . . . .
H3 H 0.1116 0.8250 0.4115 0.042 Uiso 1 1 calc R U . . .
B4 B 0.2485(3) 0.8721(3) 0.49704(14) 0.0362(7) Uani 1 1 d . . . . .
H4 H 0.2033 0.8386 0.5364 0.043 Uiso 1 1 calc R U . . .
B5 B 0.3992(3) 0.8685(3) 0.49139(14) 0.0343(7) Uani 1 1 d . . . . .
H5 H 0.4518 0.8321 0.5270 0.041 Uiso 1 1 calc R U . . .
B6 B 0.4372(3) 0.8604(3) 0.41319(14) 0.0349(7) Uani 1 1 d . . . . .
H6 H 0.5136 0.8189 0.3975 0.042 Uiso 1 1 calc R U . . .
B7 B 0.2361(3) 0.9762(3) 0.38109(16) 0.0423(8) Uani 1 1 d . . . . .
H7 H 0.1831 1.0101 0.3448 0.051 Uiso 1 1 calc R U . . .
B8 B 0.1991(3) 0.9853(3) 0.45987(16) 0.0472(9) Uani 1 1 d . . . . .
H8 H 0.1218 1.0260 0.4750 0.057 Uiso 1 1 calc R U . . .
B9 B 0.3274(3) 0.9885(3) 0.50291(16) 0.0434(8) Uani 1 1 d . . . . .
H9 H 0.3337 1.0317 0.5461 0.052 Uiso 1 1 calc R U . . .
B10 B 0.4442(3) 0.9807(3) 0.45146(16) 0.0443(8) Uani 1 1 d . . . . .
H10 H 0.5261 1.0184 0.4613 0.053 Uiso 1 1 calc R U . . .
B11 B 0.3876(3) 0.9743(3) 0.37622(17) 0.0426(8) Uani 1 1 d . . . . .
H11 H 0.4323 1.0076 0.3367 0.051 Uiso 1 1 calc R U . . .
B12 B 0.3202(4) 1.0534(3) 0.43179(17) 0.0517(10) Uani 1 1 d . . . . .
H12 H 0.3216 1.1388 0.4287 0.062 Uiso 1 1 calc R U . . .
B33 B 0.3043(3) 0.3676(2) 0.26347(15) 0.0354(7) Uani 1 1 d . . . . .
H33 H 0.3853 0.3966 0.2820 0.042 Uiso 1 1 calc R U . . .
B34 B 0.2324(3) 0.2601(3) 0.29592(16) 0.0415(8) Uani 1 1 d . . . . .
H34 H 0.2671 0.2177 0.3354 0.050 Uiso 1 1 calc R U . . .
B35 B 0.0841(3) 0.2821(3) 0.28723(15) 0.0405(8) Uani 1 1 d . . . . .
H35 H 0.0224 0.2548 0.3215 0.049 Uiso 1 1 calc R U . . .
B36 B 0.0640(3) 0.4008(3) 0.24772(14) 0.0343(7) Uani 1 1 d . . . . .
H36 H -0.0101 0.4512 0.2558 0.041 Uiso 1 1 calc R U . . .
B37 B 0.2739(3) 0.3700(3) 0.18415(15) 0.0392(7) Uani 1 1 d . . . . .
H37 H 0.3355 0.4002 0.1507 0.047 Uiso 1 1 calc R U . . .
B38 B 0.2944(3) 0.2499(3) 0.22269(17) 0.0456(9) Uani 1 1 d . . . . .
H38 H 0.3696 0.2011 0.2142 0.055 Uiso 1 1 calc R U . . .
B39 B 0.1567(3) 0.1962(3) 0.23724(16) 0.0463(9) Uani 1 1 d . . . . .
H39 H 0.1418 0.1118 0.2383 0.056 Uiso 1 1 calc R U . . .
B40 B 0.0531(3) 0.2826(3) 0.20783(15) 0.0414(8) Uani 1 1 d . . . . .
H40 H -0.0288 0.2547 0.1899 0.050 Uiso 1 1 calc R U . . .
B41 B 0.1259(3) 0.3897(3) 0.17457(15) 0.0358(7) Uani 1 1 d . . . . .
H41 H 0.0919 0.4322 0.1350 0.043 Uiso 1 1 calc R U . . .
B42 B 0.1833(3) 0.2624(3) 0.16823(16) 0.0436(8) Uani 1 1 d . . . . .
H42 H 0.1864 0.2209 0.1243 0.052 Uiso 1 1 calc R U . . .

loop_
_atom_site_aniso_label
_atom_site_aniso_U_11
_atom_site_aniso_U_22
_atom_site_aniso_U_33
_atom_site_aniso_U_23
_atom_site_aniso_U_13
_atom_site_aniso_U_12
Cl1 0.0792(6) 0.0791(6) 0.0409(4) 0.0021(4) 0.0109(4) -0.0233(5)
Cl2 0.0873(7) 0.1084(9) 0.0462(5) 0.0048(5) -0.0220(5) -0.0158(6)
C1 0.0262(13) 0.0352(14) 0.0226(12) -0.0007(11) -0.0040(10) 0.0001(11)
C2 0.0339(13) 0.0278(12) 0.0257(12) 0.0017(11) -0.0035(11) 0.0007(11)
C11 0.0382(14) 0.0305(13) 0.0250(13) -0.0005(11) -0.0054(11) -0.0009(12)
C12 0.0437(16) 0.0370(15) 0.0562(18) -0.0069(14) -0.0197(14) 0.0051(14)
C13 0.081(2) 0.0467(18) 0.0240(14) -0.0002(13) -0.0020(15) -0.0149(18)
C14 0.0314(13) 0.0303(13) 0.0228(12) -0.0001(10) -0.0010(10) -0.0007(11)
C15 0.0299(12) 0.0308(14) 0.0227(12) -0.0016(11) -0.0005(10) 0.0027(11)
C16 0.0317(13) 0.0294(13) 0.0250(13) 0.0019(10) -0.0015(11) 0.0026(11)
C17 0.0406(15) 0.0334(14) 0.0294(14) 0.0009(12) 0.0013(12) -0.0014(12)
C18 0.0584(18) 0.0423(16) 0.0356(16) 0.0096(13) -0.0004(14) 0.0036(15)
C19 0.082(2) 0.0441(19) 0.0465(19) 0.0113(16) -0.0027(18) -0.0101(18)
C20 0.0494(16) 0.0311(14) 0.0246(13) 0.0003(11) 0.0023(12) -0.0096(12)
C21 0.108(3) 0.0444(18) 0.0276(15) 0.0076(14) -0.0090(17) -0.021(2)
C22 0.0499(18) 0.0553(19) 0.0479(18) -0.0183(16) 0.0226(15) -0.0191(15)
C23 0.0331(13) 0.0312(14) 0.0238(12) 0.0004(11) 0.0002(10) -0.0020(11)
C24 0.0261(12) 0.0276(13) 0.0256(12) 0.0008(10) 0.0034(10) -0.0003(10)
C25 0.0292(12) 0.0296(13) 0.0236(12) 0.0004(11) 0.0046(10) 0.0012(10)
C26 0.0424(15) 0.0312(13) 0.0268(13) -0.0017(11) -0.0017(11) 0.0002(12)
C27 0.0557(18) 0.0441(16) 0.0296(14) 0.0029(13) 0.0025(13) -0.0059(15)
C28 0.082(2) 0.058(2) 0.0313(16) 0.0076(15) -0.0038(16) -0.0167(19)
C31 0.0364(14) 0.0304(14) 0.0249(13) 0.0041(11) -0.0013(11) -0.0018(11)
C32 0.0299(13) 0.0288(13) 0.0237(12) -0.0009(10) 0.0006(10) 0.0016(11)
B3 0.0314(15) 0.0432(18) 0.0298(15) -0.0045(14) -0.0053(13) 0.0071(15)
B4 0.0365(16) 0.0440(18) 0.0280(15) -0.0088(14) -0.0038(13) 0.0056(14)
B5 0.0357(16) 0.0366(17) 0.0306(16) -0.0045(14) -0.0078(13) -0.0010(14)
B6 0.0327(15) 0.0366(17) 0.0354(16) 0.0012(14) -0.0034(13) -0.0061(14)
B7 0.056(2) 0.0325(17) 0.0383(17) -0.0054(15) -0.0150(16) 0.0102(16)
B8 0.055(2) 0.047(2) 0.0395(19) -0.0145(16) -0.0133(16) 0.0223(17)
B9 0.054(2) 0.0396(19) 0.0362(17) -0.0116(15) -0.0154(16) 0.0059(16)
B10 0.053(2) 0.0381(18) 0.0412(19) -0.0027(15) -0.0116(16) -0.0098(16)
B11 0.058(2) 0.0296(16) 0.0398(19) 0.0034(15) -0.0087(16) -0.0090(15)
B12 0.077(3) 0.0341(18) 0.044(2) -0.0062(16) -0.019(2) 0.0060(18)
B33 0.0330(15) 0.0320(15) 0.0411(17) -0.0045(14) -0.0025(13) 0.0070(13)
B34 0.057(2) 0.0286(16) 0.0390(18) 0.0010(14) -0.0082(16) 0.0025(15)
B35 0.0485(19) 0.0377(18) 0.0353(17) 0.0016(14) -0.0015(15) -0.0139(16)
B36 0.0291(15) 0.0401(17) 0.0337(16) -0.0013(13) -0.0025(13) -0.0012(13)
B37 0.0447(17) 0.0361(17) 0.0367(17) -0.0103(14) 0.0076(14) 0.0035(15)
B38 0.051(2) 0.0325(17) 0.053(2) -0.0105(15) -0.0019(17) 0.0106(16)
B39 0.072(2) 0.0289(17) 0.0381(18) -0.0008(15) -0.0092(17) -0.0059(16)
B40 0.0480(19) 0.0393(18) 0.0369(17) -0.0007(15) -0.0084(15) -0.0092(16)
B41 0.0447(18) 0.0360(17) 0.0268(15) -0.0020(13) -0.0048(13) -0.0026(14)
B42 0.065(2) 0.0333(17) 0.0331(17) -0.0068(14) -0.0018(16) -0.0012(17)

loop_
_atom_type_symbol
_atom_type_description
_atom_type_scat_dispersion_real
_atom_type_scat_dispersion_imag
_atom_type_scat_source
C C 0.0033 0.0016 'International Tables Vol C Tables 4.2.6.8 and 6.1.1.4'
H H 0.0000 0.0000 'International Tables Vol C Tables 4.2.6.8 and 6.1.1.4'
B B 0.0013 0.0007 'International Tables Vol C Tables 4.2.6.8 and 6.1.1.4'
Cl Cl 0.1484 0.1585 'International Tables Vol C Tables 4.2.6.8 and 6.1.1.4'

loop_
_geom_angle_atom_site_label_1
_geom_angle_atom_site_label_2
_geom_angle_atom_site_label_3
_geom_angle
_geom_angle_site_symmetry_1
_geom_angle_site_symmetry_3
_geom_angle_publ_flag
C11 C1 C2 118.0(2) . . ?
C11 C1 B5 122.6(2) . . ?
C2 C1 B5 109.6(2) . . ?
C11 C1 B4 122.5(2) . . ?
C2 C1 B4 109.7(2) . . ?
B5 C1 B4 62.28(17) . . ?
C11 C1 B3 117.7(2) . . ?
C2 C1 B3 60.60(16) . . ?
B5 C1 B3 112.6(2) . . ?
B4 C1 B3 61.80(17) . . ?
C11 C1 B6 118.1(2) . . ?
C2 C1 B6 60.24(16) . . ?
B5 C1 B6 61.75(17) . . ?
B4 C1 B6 112.4(2) . . ?
B3 C1 B6 111.7(2) . . ?
C16 C2 C1 115.6(2) . . ?
C16 C2 B11 123.0(2) . . ?
C1 C2 B11 110.4(2) . . ?
C16 C2 B7 124.4(2) . . ?
C1 C2 B7 110.2(2) . . ?
B11 C2 B7 62.44(19) . . ?
C16 C2 B6 115.5(2) . . ?
C1 C2 B6 61.25(15) . . ?
B11 C2 B6 61.88(18) . . ?
B7 C2 B6 113.2(2) . . ?
C16 C2 B3 118.3(2) . . ?
C1 C2 B3 60.89(16) . . ?
B11 C2 B3 112.6(2) . . ?
B7 C2 B3 61.49(19) . . ?
B6 C2 B3 112.75(19) . . ?
C12 C11 C13 107.8(3) . . ?
C12 C11 C14 111.8(2) . . ?
C13 C11 C14 108.9(2) . . ?
C12 C11 C1 111.2(2) . . ?
C13 C11 C1 110.0(2) . . ?
C14 C11 C1 107.1(2) . . ?
C15 C14 C11 115.8(2) . . ?
C15 C14 C23 87.34(18) . . ?
C11 C14 C23 121.6(2) . . ?
C16 C15 C24 139.8(2) . . ?
C16 C15 C14 127.4(2) . . ?
C24 C15 C14 91.09(19) . . ?
C15 C16 C17 124.2(2) . . ?
C15 C16 C2 116.2(2) . . ?
C17 C16 C2 119.1(2) . . ?
C16 C17 C18 115.8(2) . . ?
C19 C18 C17 113.5(3) . . ?
C18 C19 Cl1 113.5(2) . . ?
C22 C20 C21 108.6(3) . . ?
C22 C20 C23 111.3(2) . . ?
C21 C20 C23 109.2(2) . . ?
C22 C20 C31 110.8(2) . . ?
C21 C20 C31 109.7(2) . . ?
C23 C20 C31 107.3(2) . . ?
C24 C23 C20 115.6(2) . . ?
C24 C23 C14 87.45(18) . . ?
C20 C23 C14 121.3(2) . . ?
C25 C24 C15 138.3(2) . . ?
C25 C24 C23 128.2(2) . . ?
C15 C24 C23 90.91(19) . . ?
C24 C25 C26 124.9(2) . . ?
C24 C25 C32 116.4(2) . . ?
C26 C25 C32 118.3(2) . . ?
C25 C26 C27 117.2(2) . . ?
C28 C27 C26 112.7(3) . . ?
C27 C28 Cl2 111.8(2) . . ?
C20 C31 C32 118.59(19) . . ?
C20 C31 B35 121.8(2) . . ?
C32 C31 B35 109.5(2) . . ?
C20 C31 B34 122.7(2) . . ?
C32 C31 B34 109.2(2) . . ?
B35 C31 B34 62.41(19) . . ?
C20 C31 B33 118.6(2) . . ?
C32 C31 B33 60.42(16) . . ?
B35 C31 B33 112.6(2) . . ?
B34 C31 B33 61.52(18) . . ?
C20 C31 B36 118.0(2) . . ?
C32 C31 B36 60.19(16) . . ?
B35 C31 B36 61.66(18) . . ?
B34 C31 B36 112.1(2) . . ?
B33 C31 B36 111.3(2) . . ?
C25 C32 C31 115.0(2) . . ?
C25 C32 B37 124.1(2) . . ?
C31 C32 B37 110.6(2) . . ?
C25 C32 B41 123.9(2) . . ?
C31 C32 B41 110.5(2) . . ?
B37 C32 B41 62.11(18) . . ?
C25 C32 B33 116.9(2) . . ?
C31 C32 B33 60.88(16) . . ?
B37 C32 B33 62.14(18) . . ?
B41 C32 B33 112.9(2) . . ?
C25 C32 B36 116.6(2) . . ?
C31 C32 B36 61.44(16) . . ?
B37 C32 B36 112.6(2) . . ?
B41 C32 B36 61.48(17) . . ?
B33 C32 B36 112.8(2) . . ?
C2 B3 C1 58.50(15) . . ?
C2 B3 B7 58.96(18) . . ?
C1 B3 B7 106.3(2) . . ?
C2 B3 B8 105.8(2) . . ?
C1 B3 B8 105.6(2) . . ?
B7 B3 B8 60.6(2) . . ?
C2 B3 B4 105.6(2) . . ?
C1 B3 B4 58.73(16) . . ?
B7 B3 B4 108.3(2) . . ?
B8 B3 B4 59.73(19) . . ?
C1 B4 B9 105.8(2) . . ?
C1 B4 B8 106.3(2) . . ?
B9 B4 B8 60.5(2) . . ?
C1 B4 B5 58.44(17) . . ?
B9 B4 B5 60.23(19) . . ?
B8 B4 B5 108.5(3) . . ?
C1 B4 B3 59.47(16) . . ?
B9 B4 B3 108.0(2) . . ?
B8 B4 B3 59.83(19) . . ?
B5 B4 B3 107.6(2) . . ?
C1 B5 B10 106.6(2) . . ?
C1 B5 B6 60.09(16) . . ?
B10 B5 B6 59.68(19) . . ?
C1 B5 B4 59.28(16) . . ?
B10 B5 B4 108.1(2) . . ?
B6 B5 B4 108.6(2) . . ?
C1 B5 B9 105.9(2) . . ?
B10 B5 B9 60.2(2) . . ?
B6 B5 B9 107.9(2) . . ?
B4 B5 B9 59.6(2) . . ?
C2 B6 C1 58.51(15) . . ?
C2 B6 B10 105.9(2) . . ?
C1 B6 B10 105.3(2) . . ?
C2 B6 B11 58.84(17) . . ?
C1 B6 B11 105.8(2) . . ?
B10 B6 B11 60.4(2) . . ?
C2 B6 B5 105.3(2) . . ?
C1 B6 B5 58.16(16) . . ?
B10 B6 B5 60.03(19) . . ?
B11 B6 B5 108.1(2) . . ?
C2 B7 B3 59.55(17) . . ?
C2 B7 B8 105.6(2) . . ?
B3 B7 B8 59.7(2) . . ?
C2 B7 B11 58.68(18) . . ?
B3 B7 B11 107.9(2) . . ?
B8 B7 B11 107.6(3) . . ?
C2 B7 B12 104.9(2) . . ?
B3 B7 B12 107.5(2) . . ?
B8 B7 B12 59.8(2) . . ?
B11 B7 B12 59.5(2) . . ?
B4 B8 B3 60.44(18) . . ?
B4 B8 B9 59.75(19) . . ?
B3 B8 B9 107.9(2) . . ?
B4 B8 B12 107.6(2) . . ?
B3 B8 B12 107.7(2) . . ?
B9 B8 B12 59.6(2) . . ?
B4 B8 B7 108.1(2) . . ?
B3 B8 B7 59.69(18) . . ?
B9 B8 B7 107.9(3) . . ?
B12 B8 B7 60.2(2) . . ?
B4 B9 B12 108.1(2) . . ?
B4 B9 B5 60.17(18) . . ?
B12 B9 B5 107.9(2) . . ?
B4 B9 B10 108.1(2) . . ?
B12 B9 B10 60.4(2) . . ?
B5 B9 B10 59.6(2) . . ?
B4 B9 B8 59.7(2) . . ?
B12 B9 B8 60.3(2) . . ?
B5 B9 B8 107.9(2) . . ?
B10 B9 B8 108.5(2) . . ?
B6 B10 B5 60.29(18) . . ?
B6 B10 B9 108.4(2) . . ?
B5 B10 B9 60.15(19) . . ?
B6 B10 B11 60.06(18) . . ?
B5 B10 B11 108.0(2) . . ?
B9 B10 B11 107.5(3) . . ?
B6 B10 B12 107.9(2) . . ?
B5 B10 B12 107.7(3) . . ?
B9 B10 B12 59.5(2) . . ?
B11 B10 B12 59.7(2) . . ?
C2 B11 B6 59.28(17) . . ?
C2 B11 B12 105.7(2) . . ?
B6 B11 B12 107.9(3) . . ?
C2 B11 B10 105.5(2) . . ?
B6 B11 B10 59.50(19) . . ?
B12 B11 B10 60.3(2) . . ?
C2 B11 B7 58.88(18) . . ?
B6 B11 B7 108.2(2) . . ?
B12 B11 B7 60.3(2) . . ?
B10 B11 B7 108.5(3) . . ?
B9 B12 B11 108.1(2) . . ?
B9 B12 B8 60.2(2) . . ?
B11 B12 B8 108.1(2) . . ?
B9 B12 B10 60.0(2) . . ?
B11 B12 B10 60.0(2) . . ?
B8 B12 B10 108.1(2) . . ?
B9 B12 B7 108.1(3) . . ?
B11 B12 B7 60.12(19) . . ?
B8 B12 B7 59.9(2) . . ?
B10 B12 B7 108.0(2) . . ?
C32 B33 C31 58.70(15) . . ?
C32 B33 B38 105.6(2) . . ?
C31 B33 B38 106.0(2) . . ?
C32 B33 B34 105.8(2) . . ?
C31 B33 B34 58.95(18) . . ?
B38 B33 B34 60.1(2) . . ?
C32 B33 B37 58.43(17) . . ?
C31 B33 B37 105.9(2) . . ?
B38 B33 B37 60.3(2) . . ?
B34 B33 B37 108.1(2) . . ?
C31 B34 B39 105.5(2) . . ?
C31 B34 B38 106.2(2) . . ?
B39 B34 B38 60.9(2) . . ?
C31 B34 B33 59.53(17) . . ?
B39 B34 B33 108.2(2) . . ?
B38 B34 B33 59.7(2) . . ?
C31 B34 B35 58.23(17) . . ?
B39 B34 B35 60.1(2) . . ?
B38 B34 B35 108.6(2) . . ?
B33 B34 B35 107.6(2) . . ?
C31 B35 B36 60.45(17) . . ?
C31 B35 B39 106.1(2) . . ?
B36 B35 B39 107.4(2) . . ?
C31 B35 B40 106.7(2) . . ?
B36 B35 B40 59.40(18) . . ?
B39 B35 B40 59.8(2) . . ?
C31 B35 B34 59.36(18) . . ?
B36 B35 B34 108.7(2) . . ?
B39 B35 B34 59.7(2) . . ?
B40 B35 B34 107.9(3) . . ?
C32 B36 C31 58.38(15) . . ?
C32 B36 B40 106.0(2) . . ?
C31 B36 B40 105.6(2) . . ?
C32 B36 B41 59.12(16) . . ?
C31 B36 B41 106.2(2) . . ?
B40 B36 B41 60.61(19) . . ?
C32 B36 B35 105.1(2) . . ?
C31 B36 B35 57.89(17) . . ?
B40 B36 B35 60.46(19) . . ?
B41 B36 B35 108.6(2) . . ?
C32 B37 B41 59.35(17) . . ?
C32 B37 B33 59.43(17) . . ?
B41 B37 B33 108.5(2) . . ?
C32 B37 B38 105.8(2) . . ?
B41 B37 B38 108.3(3) . . ?
B33 B37 B38 59.48(19) . . ?
C32 B37 B42 105.6(2) . . ?
B41 B37 B42 60.02(19) . . ?
B33 B37 B42 107.4(2) . . ?
B38 B37 B42 59.9(2) . . ?
B33 B38 B34 60.22(19) . . ?
B33 B38 B42 108.2(2) . . ?
B34 B38 B42 107.4(3) . . ?
B33 B38 B37 60.20(19) . . ?
B34 B38 B37 108.1(2) . . ?
B42 B38 B37 60.17(19) . . ?
B33 B38 B39 107.5(3) . . ?
B34 B38 B39 59.6(2) . . ?
B42 B38 B39 59.3(2) . . ?
B37 B38 B39 107.3(2) . . ?
B42 B39 B34 108.0(2) . . ?
B42 B39 B40 60.5(2) . . ?
B34 B39 B40 108.6(2) . . ?
B42 B39 B35 108.3(2) . . ?
B34 B39 B35 60.25(19) . . ?
B40 B39 B35 60.2(2) . . ?
B42 B39 B38 60.0(2) . . ?
B34 B39 B38 59.6(2) . . ?
B40 B39 B38 108.4(2) . . ?
B35 B39 B38 107.7(2) . . ?
B36 B40 B39 108.2(2) . . ?
B36 B40 B35 60.13(18) . . ?
B39 B40 B35 60.0(2) . . ?
B36 B40 B41 59.90(18) . . ?
B39 B40 B41 107.7(2) . . ?
B35 B40 B41 107.8(2) . . ?
B36 B40 B42 107.8(2) . . ?
B39 B40 B42 59.6(2) . . ?
B35 B40 B42 107.5(2) . . ?
B41 B40 B42 59.94(19) . . ?
C32 B41 B36 59.40(16) . . ?
C32 B41 B37 58.54(17) . . ?
B36 B41 B37 108.0(2) . . ?
C32 B41 B42 105.2(2) . . ?
B36 B41 B42 107.6(2) . . ?
B37 B41 B42 60.3(2) . . ?
C32 B41 B40 105.4(2) . . ?
B36 B41 B40 59.49(19) . . ?
B37 B41 B40 108.3(2) . . ?
B42 B41 B40 60.1(2) . . ?
B39 B42 B38 60.7(2) . . ?
B39 B42 B41 108.1(2) . . ?
B38 B42 B41 108.1(2) . . ?
B39 B42 B40 60.0(2) . . ?
B38 B42 B40 108.6(3) . . ?
B41 B42 B40 60.00(19) . . ?
B39 B42 B37 108.3(2) . . ?
B38 B42 B37 59.9(2) . . ?
B41 B42 B37 59.73(18) . . ?
B40 B42 B37 107.8(2) . . ?

loop_
_geom_bond_atom_site_label_1
_geom_bond_atom_site_label_2
_geom_bond_distance
_geom_bond_site_symmetry_2
_geom_bond_publ_flag
Cl1 C19 1.780(4) . ?
Cl2 C28 1.790(4) . ?
C1 C11 1.564(4) . ?
C1 C2 1.697(3) . ?
C1 B5 1.710(4) . ?
C1 B4 1.725(4) . ?
C1 B3 1.738(4) . ?
C1 B6 1.744(4) . ?
C2 C16 1.510(4) . ?
C2 B11 1.719(4) . ?
C2 B7 1.723(4) . ?
C2 B6 1.727(4) . ?
C2 B3 1.734(4) . ?
C11 C12 1.530(4) . ?
C11 C13 1.533(4) . ?
C11 C14 1.542(3) . ?
C14 C15 1.518(3) . ?
C14 C23 1.575(4) . ?
C15 C16 1.336(4) . ?
C15 C24 1.478(3) . ?
C16 C17 1.509(4) . ?
C17 C18 1.529(4) . ?
C18 C19 1.515(5) . ?
C20 C22 1.535(4) . ?
C20 C21 1.537(4) . ?
C20 C23 1.540(4) . ?
C20 C31 1.558(4) . ?
C23 C24 1.519(3) . ?
C24 C25 1.329(4) . ?
C25 C26 1.505(4) . ?
C25 C32 1.506(4) . ?
C26 C27 1.533(4) . ?
C27 C28 1.506(4) . ?
C31 C32 1.697(3) . ?
C31 B35 1.704(4) . ?
C31 B34 1.725(4) . ?
C31 B33 1.735(4) . ?
C31 B36 1.750(4) . ?
C32 B37 1.709(4) . ?
C32 B41 1.724(4) . ?
C32 B33 1.727(4) . ?
C32 B36 1.729(4) . ?
B3 B7 1.767(5) . ?
B3 B8 1.768(5) . ?
B3 B4 1.779(4) . ?
B4 B9 1.766(5) . ?
B4 B8 1.766(5) . ?
B4 B5 1.776(4) . ?
B5 B10 1.768(5) . ?
B5 B6 1.773(4) . ?
B5 B9 1.777(5) . ?
B6 B10 1.762(5) . ?
B6 B11 1.772(5) . ?
B7 B8 1.783(5) . ?
B7 B11 1.784(5) . ?
B7 B12 1.788(5) . ?
B8 B9 1.779(5) . ?
B8 B12 1.781(6) . ?
B9 B12 1.769(5) . ?
B9 B10 1.778(5) . ?
B10 B11 1.779(5) . ?
B10 B12 1.785(5) . ?
B11 B12 1.774(5) . ?
B33 B38 1.761(5) . ?
B33 B34 1.769(5) . ?
B33 B37 1.773(5) . ?
B34 B39 1.766(5) . ?
B34 B38 1.767(5) . ?
B34 B35 1.777(5) . ?
B35 B36 1.771(5) . ?
B35 B39 1.774(5) . ?
B35 B40 1.776(5) . ?
B36 B40 1.758(5) . ?
B36 B41 1.765(4) . ?
B37 B41 1.771(5) . ?
B37 B38 1.776(5) . ?
B37 B42 1.780(5) . ?
B38 B42 1.776(5) . ?
B38 B39 1.789(5) . ?
B39 B42 1.763(5) . ?
B39 B40 1.770(5) . ?
B40 B41 1.777(5) . ?
B40 B42 1.778(5) . ?
B41 B42 1.776(5) . ?
